data_1553603
loop_
_publ_author_name
'Wang, Qian'
'Zhang, Zongpeng'
'Chen, Caiyou'
'Yang, Hailong'
'Han, Zhengyu'
'Dong, Xiu-Qin'
'Zhang, Xumu'

_publ_section_title
;
 Iridium catalysts with modular axial-unfixed biphenyl
 phosphine--oxazoline ligands: asymmetric hydrogenation of
 \a,\b-unsaturated carboxylic acids
;
_journal_issue 4
_journal_name_full 'Organic Chemistry Frontiers'
_journal_page_first 627
_journal_paper_doi 10.1039/C6QO00677A
_journal_volume 4
_journal_year 2017
_chemical_formula_sum 'C71 H46 B F24 Ir N O P'
_chemical_formula_weight 1619.07
_space_group_IT_number 19
_space_group_name_Hall 'P 2ac 2ab'
_space_group_name_H-M_alt 'P 21 21 21'
_symmetry_cell_setting orthorhombic
_symmetry_space_group_name_H-M 'P 21 21 21'
_atom_sites_solution_hydrogens geom
_atom_sites_solution_primary direct
_atom_sites_solution_secondary difmap
_audit_block_doi 10.5517/ccdc.csd.cc1lw8b2
_audit_creation_method SHELXL-97
_audit_update_record
;
2016-06-16 deposited with the CCDC.
2017-01-12 downloaded from the CCDC.
;
_cell_angle_alpha 90.00
_cell_angle_beta 90.00
_cell_angle_gamma 90.00
_cell_formula_units_Z 4
_cell_length_a 12.2302(9)
_cell_length_b 15.3106(11)
_cell_length_c 36.571(3)
_cell_measurement_reflns_used 55
_cell_measurement_temperature 296(2)
_cell_measurement_theta_max 20
_cell_measurement_theta_min 7.5
_cell_volume 6848.0(9)
_computing_cell_refinement 'Bruker SMART'
_computing_data_collection 'Bruker SMART'
_computing_data_reduction 'Bruker SAINT'
_computing_molecular_graphics 'Bruker SHELXTL'
_computing_publication_material 'Bruker SHELXTL'
_computing_structure_refinement 'SHELXL-97 (Sheldrick, 1997)'
_computing_structure_solution 'SHELXS-97 (Sheldrick, 1990)'
_diffrn_ambient_temperature 296(2)
_diffrn_measured_fraction_theta_full 1.000
_diffrn_measured_fraction_theta_max 1.000
_diffrn_measurement_device_type bruker
_diffrn_radiation_monochromator graphite
_diffrn_radiation_source 'fine-focus sealed tube'
_diffrn_radiation_type MoK\a
_diffrn_radiation_wavelength 0.71073
_diffrn_reflns_av_R_equivalents 0.0470
_diffrn_reflns_av_sigmaI/netI 0.0701
_diffrn_reflns_limit_h_max 11
_diffrn_reflns_limit_h_min -15
_diffrn_reflns_limit_k_max 19
_diffrn_reflns_limit_k_min -19
_diffrn_reflns_limit_l_max 45
_diffrn_reflns_limit_l_min -44
_diffrn_reflns_number 44919
_diffrn_reflns_theta_full 26.50
_diffrn_reflns_theta_max 26.50
_diffrn_reflns_theta_min 1.44
_exptl_absorpt_coefficient_mu 2.082
_exptl_absorpt_correction_T_max 0.6135
_exptl_absorpt_correction_T_min 0.5739
_exptl_absorpt_correction_type multi-scan
_exptl_absorpt_process_details SADABS
_exptl_crystal_colour red
_exptl_crystal_density_diffrn 1.570
_exptl_crystal_density_method 'not measured'
_exptl_crystal_description block
_exptl_crystal_F_000 3200
_exptl_crystal_size_max 0.30
_exptl_crystal_size_mid 0.29
_exptl_crystal_size_min 0.26
_refine_diff_density_max 0.816
_refine_diff_density_min -0.998
_refine_diff_density_rms 0.072
_refine_ls_abs_structure_details 'Flack H D (1983), Acta Cryst. A39, 876-881'
_refine_ls_abs_structure_Flack 0.003(5)
_refine_ls_extinction_coef 0.00216(13)
_refine_ls_extinction_expression Fc^*^=kFc[1+0.001xFc^2^\l^3^/sin(2\q)]^-1/4^
_refine_ls_extinction_method SHELXL
_refine_ls_goodness_of_fit_ref 1.007
_refine_ls_hydrogen_treatment constr
_refine_ls_matrix_type full
_refine_ls_number_parameters 905
_refine_ls_number_reflns 14151
_refine_ls_number_restraints 0
_refine_ls_restrained_S_all 1.007
_refine_ls_R_factor_all 0.0652
_refine_ls_R_factor_gt 0.0450
_refine_ls_shift/su_max 0.001
_refine_ls_shift/su_mean 0.000
_refine_ls_structure_factor_coef Fsqd
_refine_ls_weighting_details 'calc w=1/[\s^2^(Fo^2^)+(0.0545P)^2^+0.0072P] where P=(Fo^2^+2Fc^2^)/3'
_refine_ls_weighting_scheme calc
_refine_ls_wR_factor_gt 0.1009
_refine_ls_wR_factor_ref 0.1099
_reflns_number_gt 11098
_reflns_number_total 14151
_reflns_threshold_expression >2sigma(I)
_cod_data_source_file c6qo00677a2.cif
_cod_data_source_block 160615wq_0m
_cod_depositor_comments
;
The following automatic conversions were performed:

data item '_symmetry_cell_setting' value 'Orthorhombic' was changed
to 'orthorhombic' in accordance with the
/home/saulius/struct/COD-crude-data/automatic-downloads/DataCite-retrospective/RSC/depositions/lib/dictionaries/cif_core.dic
dictionary named 'cif_core.dic' version 2.4.2 last updated on
2011-04-26.

Automatic conversion script
Id: cif_fix_values 6909 2019-04-08 15:41:33Z antanas 
;
_cod_original_cell_volume 6847.9(9)
_cod_original_sg_symbol_H-M P2(1)2(1)2(1)
_cod_database_code 1553603

loop_
_symmetry_equiv_pos_as_xyz
'x, y, z'
'-x+1/2, -y, z+1/2'
'-x, y+1/2, -z+1/2'
'x+1/2, -y+1/2, -z'

loop_
_atom_site_label
_atom_site_type_symbol
_atom_site_fract_x
_atom_site_fract_y
_atom_site_fract_z
_atom_site_U_iso_or_equiv
_atom_site_adp_type
_atom_site_occupancy
_atom_site_symmetry_multiplicity
_atom_site_calc_flag
_atom_site_refinement_flags
B1 B 0.8114(5) 0.4954(4) 0.88560(17) 0.0415(14) Uani 1 1 d .
C1 C 0.9942(5) 0.5981(3) 0.10091(16) 0.0447(13) Uani 1 1 d .
C2 C 1.0845(5) 0.5479(4) 0.0915(2) 0.0618(18) Uani 1 1 d .
H2 H 1.0789 0.4873 0.0917 0.074 Uiso 1 1 calc R
C3 C 1.1821(6) 0.5864(5) 0.0818(3) 0.084(2) Uani 1 1 d .
H3 H 1.2412 0.5519 0.0750 0.101 Uiso 1 1 calc R
C4 C 1.1922(6) 0.6748(5) 0.0822(3) 0.081(2) Uani 1 1 d .
H4 H 1.2583 0.7006 0.0759 0.097 Uiso 1 1 calc R
C5 C 1.1054(7) 0.7257(4) 0.0919(2) 0.079(2) Uani 1 1 d .
H5 H 1.1130 0.7861 0.0925 0.095 Uiso 1 1 calc R
C6 C 1.0068(6) 0.6884(4) 0.10076(19) 0.0598(16) Uani 1 1 d .
H6 H 0.9478 0.7239 0.1067 0.072 Uiso 1 1 calc R
C7 C 0.7708(5) 0.6370(4) 0.11911(18) 0.0492(14) Uani 1 1 d .
C8 C 0.7465(6) 0.6822(5) 0.0876(2) 0.074(2) Uani 1 1 d .
H8 H 0.7793 0.6667 0.0656 0.089 Uiso 1 1 calc R
C9 C 0.6736(8) 0.7500(6) 0.0889(3) 0.101(3) Uani 1 1 d .
H9 H 0.6580 0.7809 0.0676 0.121 Uiso 1 1 calc R
C10 C 0.6236(8) 0.7730(6) 0.1208(4) 0.116(4) Uani 1 1 d .
H10 H 0.5734 0.8185 0.1211 0.139 Uiso 1 1 calc R
C11 C 0.6466(7) 0.7306(6) 0.1511(3) 0.098(3) Uani 1 1 d .
H11 H 0.6132 0.7476 0.1729 0.118 Uiso 1 1 calc R
C12 C 0.7207(6) 0.6599(4) 0.1516(2) 0.0633(18) Uani 1 1 d .
H12 H 0.7352 0.6295 0.1730 0.076 Uiso 1 1 calc R
C13 C 0.8158(4) 0.4752(4) 0.08154(14) 0.0446(12) Uani 1 1 d .
C14 C 0.8779(5) 0.4556(4) 0.05133(16) 0.0593(17) Uani 1 1 d .
H14 H 0.9448 0.4834 0.0481 0.071 Uiso 1 1 calc R
C15 C 0.8429(7) 0.3951(5) 0.0256(2) 0.080(2) Uani 1 1 d .
H15 H 0.8861 0.3821 0.0054 0.096 Uiso 1 1 calc R
C16 C 0.7434(7) 0.3547(5) 0.0303(2) 0.084(3) Uani 1 1 d .
H16 H 0.7190 0.3128 0.0138 0.101 Uiso 1 1 calc R
C17 C 0.6813(7) 0.3776(5) 0.0598(2) 0.078(2) Uani 1 1 d .
H17 H 0.6134 0.3510 0.0625 0.094 Uiso 1 1 calc R
C18 C 0.7122(5) 0.4367(4) 0.08546(16) 0.0501(14) Uani 1 1 d .
C19 C 0.6301(4) 0.4656(4) 0.11380(17) 0.0511(14) Uani 1 1 d .
C20 C 0.5539(5) 0.5263(5) 0.1023(2) 0.0636(16) Uani 1 1 d .
H20 H 0.5563 0.5457 0.0782 0.076 Uiso 1 1 calc R
C21 C 0.4741(6) 0.5593(5) 0.1253(3) 0.076(2) Uani 1 1 d .
H21 H 0.4227 0.5988 0.1166 0.091 Uiso 1 1 calc R
C22 C 0.4718(6) 0.5335(5) 0.1606(2) 0.082(2) Uani 1 1 d .
H22 H 0.4218 0.5578 0.1768 0.099 Uiso 1 1 calc R
C23 C 0.5455(5) 0.4698(4) 0.1725(2) 0.0703(17) Uani 1 1 d .
H23 H 0.5410 0.4499 0.1965 0.084 Uiso 1 1 calc R
C24 C 0.6256(5) 0.4350(4) 0.14951(17) 0.0536(15) Uani 1 1 d .
C25 C 0.6911(5) 0.3616(4) 0.1648(2) 0.0679(19) Uani 1 1 d .
H25 H 0.6806 0.3598 0.1914 0.081 Uiso 1 1 calc R
C26 C 0.6571(7) 0.2719(5) 0.1484(3) 0.106(3) Uani 1 1 d .
H26A H 0.6163 0.2377 0.1661 0.127 Uiso 1 1 calc R
H26B H 0.6129 0.2797 0.1266 0.127 Uiso 1 1 calc R
C27 C 0.8395(6) 0.2898(4) 0.14401(19) 0.0585(17) Uani 1 1 d .
C28 C 0.9506(6) 0.2553(4) 0.1337(2) 0.0668(19) Uani 1 1 d .
C29 C 0.9415(8) 0.1990(6) 0.0984(3) 0.106(3) Uani 1 1 d .
H29A H 0.8850 0.1561 0.1015 0.160 Uiso 1 1 calc R
H29B H 1.0100 0.1703 0.0940 0.160 Uiso 1 1 calc R
H29C H 0.9239 0.2360 0.0781 0.160 Uiso 1 1 calc R
C30 C 0.9906(9) 0.1972(6) 0.1669(3) 0.113(3) Uani 1 1 d .
H30A H 1.0008 0.2335 0.1880 0.169 Uiso 1 1 calc R
H30B H 1.0586 0.1696 0.1607 0.169 Uiso 1 1 calc R
H30C H 0.9367 0.1534 0.1721 0.169 Uiso 1 1 calc R
C31 C 1.0318(6) 0.3265(5) 0.1275(2) 0.080(2) Uani 1 1 d .
H31A H 1.0092 0.3613 0.1070 0.120 Uiso 1 1 calc R
H31B H 1.1022 0.3014 0.1225 0.120 Uiso 1 1 calc R
H31C H 1.0363 0.3625 0.1489 0.120 Uiso 1 1 calc R
C32 C 0.8540(10) 0.4595(6) 0.2312(2) 0.101(3) Uani 1 1 d .
C35 C 0.9503(7) 0.6008(5) 0.19492(19) 0.078(2) Uani 1 1 d .
C36 C 0.9440(9) 0.4082(6) 0.22422(18) 0.093(3) Uani 1 1 d .
C37 C 1.0627(10) 0.4341(10) 0.2339(3) 0.136(5) Uani 1 1 d .
H37 H 1.1014 0.4042 0.2519 0.163 Uiso 1 1 calc R
C38 C 1.1112(11) 0.5047(8) 0.2147(4) 0.154(5) Uani 1 1 d .
H38 H 1.1827 0.5219 0.2195 0.185 Uiso 1 1 calc R
C39 C 0.8615(13) 0.5464(8) 0.2507(3) 0.153(6) Uani 1 1 d .
H39 H 0.8341 0.5517 0.2743 0.184 Uiso 1 1 calc R
C40 C 0.9093(12) 0.6193(8) 0.2337(2) 0.129(4) Uani 1 1 d .
H40 H 0.9154 0.6736 0.2450 0.154 Uiso 1 1 calc R
C41 C 1.0434(7) 0.5506(5) 0.1865(2) 0.079(2) Uani 1 1 d .
C42 C 0.8552(5) 0.5487(4) 0.85010(15) 0.0484(14) Uani 1 1 d .
C43 C 0.9531(5) 0.5216(4) 0.83389(13) 0.0517(13) Uani 1 1 d .
H43 H 0.9895 0.4739 0.8439 0.062 Uiso 1 1 calc R
C44 C 0.9983(5) 0.5618(4) 0.80378(15) 0.0572(16) Uani 1 1 d .
C45 C 0.9479(7) 0.6355(5) 0.78965(17) 0.067(2) Uani 1 1 d .
H45 H 0.9780 0.6640 0.7696 0.080 Uiso 1 1 calc R
C46 C 0.8549(7) 0.6662(4) 0.80505(18) 0.0633(19) Uani 1 1 d .
C47 C 0.8095(6) 0.6249(4) 0.83573(15) 0.0572(16) Uani 1 1 d .
H47 H 0.7477 0.6487 0.8467 0.069 Uiso 1 1 calc R
C48 C 1.0995(7) 0.5277(6) 0.78680(18) 0.085(2) Uani 1 1 d .
C49 C 0.7980(10) 0.7450(5) 0.7914(2) 0.088(3) Uani 1 1 d .
C50 C 0.6831(4) 0.5168(3) 0.89699(13) 0.0405(11) Uani 1 1 d .
C51 C 0.6017(5) 0.5318(3) 0.87104(14) 0.0469(12) Uani 1 1 d .
H51 H 0.6201 0.5303 0.8464 0.056 Uiso 1 1 calc R
C52 C 0.4943(6) 0.5489(4) 0.88079(18) 0.0568(16) Uani 1 1 d .
C53 C 0.4636(5) 0.5491(4) 0.91684(17) 0.0553(16) Uani 1 1 d .
H53 H 0.3913 0.5605 0.9232 0.066 Uiso 1 1 calc R
C54 C 0.5401(5) 0.5324(4) 0.94382(16) 0.0508(14) Uani 1 1 d .
C55 C 0.6477(5) 0.5165(4) 0.93343(14) 0.0447(12) Uani 1 1 d .
H55 H 0.6989 0.5051 0.9516 0.054 Uiso 1 1 calc R
C56 C 0.4126(8) 0.5680(6) 0.8519(2) 0.085(2) Uani 1 1 d .
C57 C 0.5058(6) 0.5271(6) 0.98283(19) 0.0754(19) Uani 1 1 d .
C58 C 0.8147(4) 0.3897(3) 0.87831(14) 0.0404(12) Uani 1 1 d .
C59 C 0.8114(5) 0.3301(3) 0.90758(15) 0.0448(13) Uani 1 1 d .
H59 H 0.8029 0.3519 0.9311 0.054 Uiso 1 1 calc R
C60 C 0.8203(5) 0.2404(3) 0.90311(15) 0.0447(13) Uani 1 1 d .
C61 C 0.8317(5) 0.2070(4) 0.86833(17) 0.0500(15) Uani 1 1 d .
H61 H 0.8406 0.1472 0.8649 0.060 Uiso 1 1 calc R
C62 C 0.8298(5) 0.2618(4) 0.83900(15) 0.0481(14) Uani 1 1 d .
C63 C 0.8211(5) 0.3523(4) 0.84427(15) 0.0445(13) Uani 1 1 d .
H63 H 0.8197 0.3885 0.8238 0.053 Uiso 1 1 calc R
C64 C 0.8192(8) 0.1840(4) 0.93439(19) 0.068(2) Uani 1 1 d .
C65 C 0.8401(8) 0.2278(5) 0.8011(2) 0.071(2) Uani 1 1 d .
C66 C 0.8955(5) 0.5211(4) 0.91900(13) 0.0439(11) Uani 1 1 d .
C67 C 0.9836(5) 0.4710(4) 0.92875(16) 0.0510(13) Uani 1 1 d .
H67 H 0.9950 0.4184 0.9166 0.061 Uiso 1 1 calc R
C68 C 1.0574(5) 0.4958(4) 0.95621(19) 0.0601(18) Uani 1 1 d .
C69 C 1.0435(6) 0.5718(5) 0.97408(18) 0.0667(19) Uani 1 1 d .
H69 H 1.0915 0.5877 0.9926 0.080 Uiso 1 1 calc R
C70 C 0.9574(6) 0.6263(4) 0.96471(16) 0.0604(17) Uani 1 1 d .
C71 C 0.8845(6) 0.5998(3) 0.93793(14) 0.0504(14) Uani 1 1 d .
H71 H 0.8257 0.6359 0.9323 0.061 Uiso 1 1 calc R
C72 C 0.9400(9) 0.7118(6) 0.9824(2) 0.089(3) Uani 1 1 d .
C73 C 1.1488(7) 0.4357(7) 0.9648(3) 0.094(3) Uani 1 1 d .
F1 F 1.1488(5) 0.4662(5) 0.80521(16) 0.142(3) Uani 1 1 d .
F2 F 1.1757(5) 0.5896(5) 0.7828(2) 0.155(3) Uani 1 1 d .
F3 F 1.0853(5) 0.5008(5) 0.75378(14) 0.141(3) Uani 1 1 d .
F4 F 0.8306(13) 0.7723(8) 0.7620(3) 0.349(10) Uani 1 1 d .
F5 F 0.7945(10) 0.8078(4) 0.8121(3) 0.216(5) Uani 1 1 d .
F6 F 0.6952(9) 0.7360(5) 0.7853(3) 0.217(5) Uani 1 1 d .
F7 F 0.4113(5) 0.5165(4) 0.82488(13) 0.1244(19) Uani 1 1 d .
F8 F 0.4219(10) 0.6428(4) 0.8385(3) 0.217(6) Uani 1 1 d .
F9 F 0.3144(6) 0.5691(10) 0.86341(19) 0.232(6) Uani 1 1 d .
F10 F 0.5830(4) 0.5602(4) 1.00465(11) 0.1098(18) Uani 1 1 d .
F11 F 0.4170(4) 0.5694(4) 0.99051(12) 0.1022(15) Uani 1 1 d .
F12 F 0.4925(6) 0.4453(4) 0.99334(14) 0.127(2) Uani 1 1 d .
F13 F 0.8714(10) 0.2094(4) 0.96286(17) 0.185(4) Uani 1 1 d .
F14 F 0.7264(7) 0.1816(7) 0.9500(2) 0.212(5) Uani 1 1 d .
F15 F 0.8510(9) 0.1055(3) 0.92980(15) 0.175(4) Uani 1 1 d .
F16 F 0.8321(7) 0.1427(4) 0.79862(15) 0.144(3) Uani 1 1 d .
F17 F 0.9373(6) 0.2371(6) 0.78817(18) 0.185(4) Uani 1 1 d .
F18 F 0.7722(8) 0.2574(5) 0.77902(15) 0.187(4) Uani 1 1 d .
F19 F 1.1202(6) 0.3586(4) 0.9716(3) 0.207(5) Uani 1 1 d .
F20 F 1.2182(7) 0.4309(9) 0.9399(3) 0.237(6) Uani 1 1 d .
F21 F 1.2097(6) 0.4602(6) 0.9918(2) 0.187(4) Uani 1 1 d .
F22 F 0.8428(8) 0.7176(4) 0.9985(2) 0.182(4) Uani 1 1 d .
F23 F 0.9386(5) 0.7785(3) 0.95980(15) 0.1129(19) Uani 1 1 d .
F24 F 1.0139(9) 0.7305(5) 1.0070(2) 0.197(5) Uani 1 1 d .
Ir1 Ir 0.89753(2) 0.477517(15) 0.173651(6) 0.05249(9) Uani 1 1 d .
N1 N 0.8113(4) 0.3646(3) 0.15682(14) 0.0517(12) Uani 1 1 d .
O1 O 0.7594(4) 0.2305(3) 0.1397(2) 0.0945(19) Uani 1 1 d .
P1 P 0.86856(11) 0.54702(8) 0.11797(4) 0.0396(3) Uani 1 1 d .

loop_
_atom_site_aniso_label
_atom_site_aniso_U_11
_atom_site_aniso_U_22
_atom_site_aniso_U_33
_atom_site_aniso_U_23
_atom_site_aniso_U_13
_atom_site_aniso_U_12
B1 0.043(3) 0.038(3) 0.043(3) -0.002(2) 0.001(3) 0.006(3)
C1 0.038(3) 0.040(3) 0.057(3) -0.001(2) -0.003(3) 0.000(2)
C2 0.040(4) 0.035(3) 0.111(5) -0.002(3) 0.012(3) -0.006(2)
C3 0.046(4) 0.058(4) 0.148(8) -0.014(4) 0.009(5) -0.002(3)
C4 0.041(4) 0.065(4) 0.137(7) 0.006(4) 0.016(5) -0.024(4)
C5 0.062(4) 0.041(3) 0.133(6) 0.009(4) 0.001(5) -0.013(4)
C6 0.055(4) 0.047(3) 0.077(4) 0.001(3) -0.006(3) -0.002(3)
C7 0.033(3) 0.045(3) 0.070(4) -0.005(3) -0.009(3) 0.002(2)
C8 0.061(5) 0.061(4) 0.100(6) 0.023(4) -0.013(4) 0.007(4)
C9 0.073(6) 0.075(5) 0.154(9) 0.024(6) -0.037(6) 0.023(5)
C10 0.073(7) 0.071(5) 0.204(12) -0.030(7) -0.019(8) 0.029(5)
C11 0.059(5) 0.073(5) 0.162(9) -0.053(6) 0.006(6) 0.016(4)
C12 0.055(4) 0.061(4) 0.074(4) -0.022(3) 0.008(4) 0.005(3)
C13 0.045(3) 0.045(3) 0.043(3) -0.004(3) 0.002(2) -0.004(3)
C14 0.047(4) 0.078(4) 0.053(3) -0.014(3) 0.007(3) -0.010(3)
C15 0.073(5) 0.102(5) 0.065(4) -0.034(4) 0.019(4) -0.006(4)
C16 0.095(6) 0.087(5) 0.071(5) -0.042(4) 0.011(4) -0.018(5)
C17 0.059(5) 0.088(5) 0.088(5) -0.031(4) 0.009(4) -0.020(4)
C18 0.033(3) 0.059(3) 0.059(3) -0.016(3) 0.005(3) -0.005(3)
C19 0.030(3) 0.052(3) 0.071(4) -0.009(3) 0.009(3) -0.003(2)
C20 0.044(3) 0.070(4) 0.078(4) -0.005(4) -0.007(3) -0.003(4)
C21 0.045(4) 0.067(4) 0.116(6) -0.019(4) 0.005(4) 0.010(3)
C22 0.053(4) 0.080(5) 0.114(7) -0.016(5) 0.034(4) -0.003(4)
C23 0.061(4) 0.074(4) 0.076(4) -0.005(4) 0.032(4) 0.006(4)
C24 0.036(3) 0.055(3) 0.070(4) 0.003(3) 0.018(3) -0.001(3)
C25 0.051(4) 0.069(4) 0.084(5) 0.013(3) 0.031(4) 0.003(3)
C26 0.071(6) 0.054(4) 0.193(10) 0.026(5) 0.047(6) 0.003(4)
C27 0.051(4) 0.049(3) 0.076(4) 0.003(3) 0.012(3) 0.003(3)
C28 0.067(4) 0.045(3) 0.089(5) -0.012(3) -0.005(4) 0.016(3)
C29 0.081(6) 0.097(6) 0.141(8) -0.029(6) 0.016(6) 0.002(5)
C30 0.108(7) 0.090(6) 0.141(9) 0.031(6) -0.010(7) 0.035(6)
C31 0.055(5) 0.079(5) 0.106(6) -0.006(4) 0.019(4) 0.013(4)
C32 0.156(9) 0.095(6) 0.051(4) 0.016(4) 0.026(5) 0.027(6)
C35 0.106(6) 0.076(5) 0.053(4) -0.029(3) -0.018(4) -0.002(4)
C36 0.132(9) 0.114(7) 0.033(4) 0.015(4) 0.000(4) 0.025(6)
C37 0.125(10) 0.199(13) 0.084(6) 0.014(7) -0.048(6) 0.048(9)
C38 0.137(10) 0.128(9) 0.197(13) 0.034(9) -0.114(10) -0.015(8)
C39 0.233(16) 0.146(10) 0.081(6) -0.029(7) 0.049(8) 0.061(11)
C40 0.194(13) 0.122(8) 0.069(5) -0.041(6) 0.012(8) -0.019(10)
C41 0.079(5) 0.081(5) 0.078(5) -0.014(4) -0.037(4) 0.005(4)
C42 0.060(4) 0.047(3) 0.038(3) -0.001(2) -0.002(3) -0.006(3)
C43 0.052(3) 0.063(3) 0.041(3) 0.007(3) -0.001(2) -0.001(3)
C44 0.058(4) 0.076(4) 0.037(3) 0.008(3) 0.001(3) -0.016(3)
C45 0.084(5) 0.081(5) 0.035(3) 0.013(3) -0.006(3) -0.033(4)
C46 0.086(5) 0.046(3) 0.058(4) 0.003(3) -0.008(4) -0.012(3)
C47 0.075(4) 0.047(3) 0.050(4) 0.008(3) 0.001(3) -0.007(3)
C48 0.069(5) 0.135(7) 0.050(4) 0.023(4) 0.018(4) -0.010(7)
C49 0.122(8) 0.059(5) 0.082(5) 0.038(4) -0.024(5) -0.025(5)
C50 0.051(3) 0.034(2) 0.037(2) -0.001(2) 0.004(2) 0.003(3)
C51 0.053(3) 0.040(3) 0.048(3) -0.006(2) -0.002(3) 0.006(3)
C52 0.062(4) 0.043(3) 0.065(4) -0.008(3) -0.012(3) 0.013(3)
C53 0.046(4) 0.052(4) 0.068(4) -0.013(3) 0.004(3) 0.004(3)
C54 0.048(3) 0.051(3) 0.053(3) -0.006(3) 0.012(3) 0.001(3)
C55 0.045(3) 0.043(3) 0.047(3) 0.005(3) -0.003(2) 0.002(3)
C56 0.077(6) 0.084(5) 0.094(6) -0.011(5) -0.035(5) 0.034(5)
C57 0.068(5) 0.094(5) 0.064(4) -0.003(4) 0.018(4) 0.013(5)
C58 0.032(3) 0.048(3) 0.042(3) -0.004(2) 0.003(2) 0.003(2)
C59 0.047(3) 0.041(3) 0.046(3) -0.005(2) 0.009(3) 0.006(3)
C60 0.041(3) 0.038(3) 0.055(3) -0.003(2) 0.001(3) -0.001(2)
C61 0.043(3) 0.039(3) 0.068(4) -0.010(3) -0.004(3) 0.012(3)
C62 0.039(3) 0.054(3) 0.051(3) -0.019(3) -0.001(3) 0.010(3)
C63 0.041(3) 0.048(3) 0.045(3) -0.006(2) 0.000(3) 0.009(3)
C64 0.096(6) 0.048(4) 0.059(4) 0.000(3) 0.008(4) -0.012(4)
C65 0.084(6) 0.066(5) 0.061(4) -0.018(3) -0.015(4) 0.025(4)
C66 0.043(3) 0.045(2) 0.044(2) 0.007(2) 0.010(3) -0.001(3)
C67 0.041(3) 0.052(3) 0.060(3) 0.007(3) 0.005(3) 0.004(3)
C68 0.044(3) 0.066(5) 0.071(4) 0.025(3) -0.008(3) -0.006(3)
C69 0.056(4) 0.091(5) 0.053(4) 0.018(4) -0.018(3) -0.027(4)
C70 0.070(5) 0.070(4) 0.041(3) 0.002(3) -0.004(3) -0.026(4)
C71 0.056(4) 0.045(3) 0.050(3) 0.000(2) -0.002(3) 0.002(3)
C72 0.124(8) 0.096(6) 0.047(4) -0.016(4) -0.005(5) -0.021(5)
C73 0.059(5) 0.109(7) 0.113(7) 0.037(6) -0.011(5) -0.020(5)
F1 0.093(4) 0.219(7) 0.115(4) 0.067(5) 0.045(3) 0.063(4)
F2 0.095(4) 0.200(7) 0.171(6) -0.002(5) 0.056(4) -0.045(5)
F3 0.111(4) 0.237(7) 0.075(3) -0.032(4) 0.003(3) 0.045(5)
F4 0.47(2) 0.288(12) 0.292(12) 0.250(11) 0.250(13) 0.262(13)
F5 0.304(13) 0.069(4) 0.276(11) -0.016(5) -0.137(10) 0.044(5)
F6 0.213(9) 0.104(5) 0.334(13) 0.093(6) -0.152(10) -0.017(6)
F7 0.153(5) 0.131(4) 0.089(3) -0.036(3) -0.065(3) 0.051(4)
F8 0.315(13) 0.091(4) 0.245(9) 0.037(5) -0.201(10) 0.000(5)
F9 0.082(4) 0.50(2) 0.111(5) -0.011(8) -0.032(4) 0.087(8)
F10 0.080(3) 0.191(5) 0.058(2) -0.023(3) 0.015(2) -0.016(4)
F11 0.076(3) 0.136(4) 0.094(3) -0.024(3) 0.031(3) 0.006(3)
F12 0.181(6) 0.107(4) 0.093(3) 0.030(3) 0.050(4) -0.017(4)
F13 0.353(14) 0.097(4) 0.106(4) 0.038(3) -0.087(7) -0.039(6)
F14 0.143(7) 0.312(11) 0.180(7) 0.175(8) 0.063(6) 0.048(7)
F15 0.365(13) 0.068(3) 0.093(4) 0.021(3) 0.037(6) 0.046(5)
F16 0.228(8) 0.093(4) 0.110(4) -0.057(3) -0.045(5) 0.046(4)
F17 0.129(6) 0.305(11) 0.121(5) -0.133(6) 0.066(4) -0.066(6)
F18 0.279(10) 0.201(7) 0.081(4) -0.062(4) -0.088(5) 0.151(7)
F19 0.125(6) 0.101(4) 0.394(13) 0.074(6) -0.119(8) 0.010(4)
F20 0.127(6) 0.382(15) 0.202(8) 0.093(9) 0.036(6) 0.148(8)
F21 0.140(6) 0.192(7) 0.230(9) 0.015(6) -0.127(6) 0.026(6)
F22 0.239(10) 0.133(5) 0.173(6) -0.085(5) 0.110(7) -0.055(6)
F23 0.150(6) 0.075(3) 0.113(4) -0.014(3) -0.024(4) -0.003(3)
F24 0.287(11) 0.129(5) 0.176(6) -0.075(5) -0.158(8) 0.043(6)
Ir1 0.06142(15) 0.05349(13) 0.04257(12) -0.00080(11) 0.00018(12) 0.01064(12)
N1 0.045(3) 0.045(3) 0.066(3) 0.012(2) 0.012(2) 0.007(2)
O1 0.062(3) 0.052(3) 0.169(6) -0.003(3) 0.035(4) -0.007(2)
P1 0.0394(8) 0.0360(7) 0.0434(7) -0.0035(5) 0.0015(6) 0.0016(5)

loop_
_atom_type_symbol
_atom_type_description
_atom_type_scat_dispersion_real
_atom_type_scat_dispersion_imag
_atom_type_scat_source
C C 0.0033 0.0016 'International Tables Vol C Tables 4.2.6.8 and 6.1.1.4'
H H 0.0000 0.0000 'International Tables Vol C Tables 4.2.6.8 and 6.1.1.4'
N N 0.0061 0.0033 'International Tables Vol C Tables 4.2.6.8 and 6.1.1.4'
O O 0.0106 0.0060 'International Tables Vol C Tables 4.2.6.8 and 6.1.1.4'
F F 0.0171 0.0103 'International Tables Vol C Tables 4.2.6.8 and 6.1.1.4'
Ir Ir -1.4442 7.9887 'International Tables Vol C Tables 4.2.6.8 and 6.1.1.4'
B B 0.0013 0.0007 'International Tables Vol C Tables 4.2.6.8 and 6.1.1.4'
P P 0.1023 0.0942 'International Tables Vol C Tables 4.2.6.8 and 6.1.1.4'

loop_
_geom_angle_atom_site_label_1
_geom_angle_atom_site_label_2
_geom_angle_atom_site_label_3
_geom_angle
C42 B1 C58 111.0(4)
C42 B1 C66 105.5(4)
C58 B1 C66 110.0(4)
C42 B1 C50 114.4(5)
C58 B1 C50 105.0(4)
C66 B1 C50 111.0(4)
C2 C1 C6 117.4(6)
C2 C1 P1 120.9(4)
C6 C1 P1 121.2(5)
C3 C2 C1 121.0(5)
C4 C3 C2 120.2(7)
C3 C4 C5 120.1(7)
C4 C5 C6 120.5(6)
C5 C6 C1 120.8(7)
C8 C7 C12 119.7(6)
C8 C7 P1 120.2(6)
C12 C7 P1 120.1(5)
C9 C8 C7 119.6(9)
C10 C9 C8 121.1(9)
C11 C10 C9 119.9(8)
C10 C11 C12 121.6(9)
C7 C12 C11 118.1(8)
C14 C13 C18 119.3(5)
C14 C13 P1 121.1(4)
C18 C13 P1 119.5(4)
C13 C14 C15 121.4(6)
C16 C15 C14 119.1(6)
C17 C16 C15 118.5(7)
C18 C17 C16 124.2(7)
C17 C18 C13 117.5(6)
C17 C18 C19 119.0(5)
C13 C18 C19 123.1(5)
C20 C19 C24 119.1(5)
C20 C19 C18 115.9(6)
C24 C19 C18 125.0(5)
C19 C20 C21 122.3(7)
C22 C21 C20 119.4(7)
C21 C22 C23 119.2(7)
C24 C23 C22 122.1(7)
C19 C24 C23 117.8(6)
C19 C24 C25 125.9(5)
C23 C24 C25 116.0(6)
C24 C25 N1 115.5(5)
C24 C25 C26 112.2(7)
N1 C25 C26 102.3(5)
O1 C26 C25 104.1(6)
N1 C27 O1 116.6(6)
N1 C27 C28 130.3(6)
O1 C27 C28 113.0(5)
C31 C28 C27 112.5(5)
C31 C28 C29 109.0(7)
C27 C28 C29 109.7(6)
C31 C28 C30 108.8(7)
C27 C28 C30 106.5(7)
C29 C28 C30 110.3(6)
C36 C32 C39 122.8(11)
C36 C32 Ir1 72.4(5)
C39 C32 Ir1 109.1(7)
C41 C35 C40 124.7(8)
C41 C35 Ir1 71.6(4)
C40 C35 Ir1 113.7(7)
C32 C36 C37 124.2(9)
C32 C36 Ir1 71.1(5)
C37 C36 Ir1 108.1(7)
C38 C37 C36 118.3(9)
C37 C38 C41 117.9(10)
C40 C39 C32 121.1(8)
C39 C40 C35 113.5(8)
C35 C41 C38 123.5(9)
C35 C41 Ir1 70.2(4)
C38 C41 Ir1 111.3(7)
C47 C42 C43 115.6(6)
C47 C42 B1 126.1(6)
C43 C42 B1 118.1(5)
C44 C43 C42 123.3(6)
C43 C44 C45 118.9(6)
C43 C44 C48 120.9(6)
C45 C44 C48 120.2(6)
C46 C45 C44 120.1(6)
C45 C46 C47 120.6(7)
C45 C46 C49 122.5(7)
C47 C46 C49 116.8(8)
C42 C47 C46 121.3(7)
F3 C48 F1 108.4(9)
F3 C48 F2 102.5(6)
F1 C48 F2 104.2(8)
F3 C48 C44 113.2(7)
F1 C48 C44 115.1(6)
F2 C48 C44 112.2(8)
F4 C49 F5 106.8(10)
F4 C49 F6 101.8(12)
F5 C49 F6 99.0(11)
F4 C49 C46 115.1(10)
F5 C49 C46 116.5(8)
F6 C49 C46 115.5(7)
C51 C50 C55 115.3(5)
C51 C50 B1 122.5(4)
C55 C50 B1 122.1(5)
C52 C51 C50 122.2(5)
C53 C52 C51 120.5(6)
C53 C52 C56 120.0(7)
C51 C52 C56 119.5(7)
C52 C53 C54 120.0(6)
C53 C54 C55 118.5(5)
C53 C54 C57 120.1(6)
C55 C54 C57 121.3(6)
C54 C55 C50 123.4(5)
F8 C56 F7 105.5(9)
F8 C56 F9 101.7(9)
F7 C56 F9 104.8(9)
F8 C56 C52 113.5(8)
F7 C56 C52 116.3(6)
F9 C56 C52 113.7(8)
F11 C57 F12 107.9(7)
F11 C57 F10 105.9(6)
F12 C57 F10 105.8(7)
F11 C57 C54 114.6(7)
F12 C57 C54 111.4(6)
F10 C57 C54 110.6(6)
C63 C58 C59 114.9(5)
C63 C58 B1 124.1(5)
C59 C58 B1 121.0(5)
C60 C59 C58 123.4(5)
C61 C60 C59 119.0(5)
C61 C60 C64 120.9(5)
C59 C60 C64 120.1(5)
C62 C61 C60 119.7(5)
C61 C62 C63 120.1(5)
C61 C62 C65 121.1(5)
C63 C62 C65 118.7(6)
C58 C63 C62 122.7(5)
F14 C64 F15 107.8(8)
F14 C64 F13 95.1(8)
F15 C64 F13 104.0(8)
F14 C64 C60 112.5(7)
F15 C64 C60 117.4(6)
F13 C64 C60 117.4(6)
F18 C65 F17 109.8(9)
F18 C65 F16 105.6(8)
F17 C65 F16 98.9(8)
F18 C65 C62 114.9(6)
F17 C65 C62 112.4(7)
F16 C65 C62 114.0(7)
C67 C66 C71 115.5(6)
C67 C66 B1 123.4(5)
C71 C66 B1 121.0(5)
C66 C67 C68 122.8(6)
C69 C68 C67 120.1(6)
C69 C68 C73 121.9(7)
C67 C68 C73 118.0(7)
C68 C69 C70 119.8(6)
C71 C70 C69 119.2(6)
C71 C70 C72 118.5(7)
C69 C70 C72 122.3(7)
C70 C71 C66 122.8(6)
F24 C72 F23 105.8(8)
F24 C72 F22 107.5(8)
F23 C72 F22 102.4(9)
F24 C72 C70 113.4(9)
F23 C72 C70 114.5(6)
F22 C72 C70 112.5(7)
F20 C73 F19 106.2(12)
F20 C73 F21 100.5(9)
F19 C73 F21 106.4(9)
F20 C73 C68 113.3(8)
F19 C73 C68 114.5(7)
F21 C73 C68 114.6(10)
N1 Ir1 C35 167.4(3)
N1 Ir1 C41 154.0(3)
C35 Ir1 C41 38.2(3)
N1 Ir1 C32 93.2(3)
C35 Ir1 C32 80.5(3)
C41 Ir1 C32 93.3(4)
N1 Ir1 C36 88.8(3)
C35 Ir1 C36 92.4(3)
C41 Ir1 C36 81.6(3)
C32 Ir1 C36 36.5(3)
N1 Ir1 P1 92.48(13)
C35 Ir1 P1 87.8(2)
C41 Ir1 P1 94.5(2)
C32 Ir1 P1 149.7(3)
C36 Ir1 P1 173.5(3)
C27 N1 C25 107.9(5)
C27 N1 Ir1 134.5(5)
C25 N1 Ir1 117.2(4)
C27 O1 C26 108.1(5)
C7 P1 C1 103.6(3)
C7 P1 C13 103.7(3)
C1 P1 C13 107.6(2)
C7 P1 Ir1 115.2(2)
C1 P1 Ir1 111.45(19)
C13 P1 Ir1 114.40(18)

loop_
_geom_bond_atom_site_label_1
_geom_bond_atom_site_label_2
_geom_bond_distance
B1 C42 1.624(8)
B1 C58 1.640(8)
B1 C66 1.644(8)
B1 C50 1.657(8)
C1 C2 1.389(8)
C1 C6 1.390(8)
C1 P1 1.833(6)
C2 C3 1.378(9)
C3 C4 1.359(10)
C4 C5 1.364(11)
C5 C6 1.372(10)
C7 C8 1.375(10)
C7 C12 1.381(9)
C7 P1 1.824(6)
C8 C9 1.370(11)
C9 C10 1.363(15)
C10 C11 1.317(14)
C11 C12 1.412(11)
C13 C14 1.375(8)
C13 C18 1.404(8)
C13 P1 1.844(5)
C14 C15 1.389(9)
C15 C16 1.377(11)
C16 C17 1.365(10)
C17 C18 1.357(9)
C18 C19 1.509(8)
C19 C20 1.382(9)
C19 C24 1.389(9)
C20 C21 1.386(10)
C21 C22 1.349(11)
C22 C23 1.396(11)
C23 C24 1.396(8)
C24 C25 1.490(9)
C25 N1 1.500(8)
C25 C26 1.555(11)
C26 O1 1.437(10)
C27 N1 1.285(8)
C27 O1 1.345(8)
C27 C28 1.506(9)
C28 C31 1.492(10)
C28 C29 1.554(11)
C28 C30 1.581(11)
C32 C36 1.376(13)
C32 C39 1.512(15)
C32 Ir1 2.190(7)
C35 C41 1.408(11)
C35 C40 1.532(12)
C35 Ir1 2.140(7)
C36 C37 1.547(15)
C36 Ir1 2.206(7)
C37 C38 1.419(16)
C38 C41 1.499(12)
C39 C40 1.404(16)
C41 Ir1 2.158(8)
C42 C47 1.396(9)
C42 C43 1.399(9)
C43 C44 1.378(8)
C44 C45 1.386(10)
C44 C48 1.480(11)
C45 C46 1.353(11)
C46 C47 1.403(9)
C46 C49 1.480(11)
C48 F3 1.288(9)
C48 F1 1.304(10)
C48 F2 1.338(10)
C49 F4 1.220(11)
C49 F5 1.225(11)
C49 F6 1.285(13)
C50 C51 1.394(8)
C50 C55 1.401(7)
C51 C52 1.386(9)
C52 C53 1.371(9)
C52 C56 1.483(10)
C53 C54 1.384(9)
C54 C55 1.391(8)
C54 C57 1.490(9)
C56 F8 1.251(11)
C56 F7 1.264(9)
C56 F9 1.273(12)
C57 F11 1.295(8)
C57 F12 1.321(9)
C57 F10 1.337(9)
C58 C63 1.372(7)
C58 C59 1.408(7)
C59 C60 1.387(7)
C60 C61 1.378(8)
C60 C64 1.434(9)
C61 C62 1.362(8)
C62 C63 1.403(8)
C62 C65 1.487(9)
C64 F14 1.270(11)
C64 F15 1.273(9)
C64 F13 1.282(9)
C65 F18 1.243(9)
C65 F17 1.287(10)
C65 F16 1.309(9)
C66 C67 1.371(8)
C66 C71 1.395(8)
C67 C68 1.402(9)
C68 C69 1.345(10)
C68 C73 1.482(12)
C69 C70 1.387(10)
C70 C71 1.386(9)
C70 C72 1.477(11)
C72 F24 1.307(10)
C72 F23 1.314(10)
C72 F22 1.328(12)
C73 F20 1.247(12)
C73 F19 1.256(10)
C73 F21 1.292(11)
Ir1 N1 2.117(5)
Ir1 P1 2.3248(14)

loop_
_geom_torsion_atom_site_label_1
_geom_torsion_atom_site_label_2
_geom_torsion_atom_site_label_3
_geom_torsion_atom_site_label_4
_geom_torsion
C6 C1 C2 C3 -1.0(11)
P1 C1 C2 C3 -174.1(6)
C1 C2 C3 C4 1.6(13)
C2 C3 C4 C5 -0.5(15)
C3 C4 C5 C6 -1.0(14)
C4 C5 C6 C1 1.6(12)
C2 C1 C6 C5 -0.5(10)
P1 C1 C6 C5 172.5(6)
C12 C7 C8 C9 0.7(10)
P1 C7 C8 C9 -179.5(6)
C7 C8 C9 C10 -0.8(13)
C8 C9 C10 C11 1.1(15)
C9 C10 C11 C12 -1.4(15)
C8 C7 C12 C11 -1.0(10)
P1 C7 C12 C11 179.3(5)
C10 C11 C12 C7 1.3(12)
C18 C13 C14 C15 -3.4(10)
P1 C13 C14 C15 173.8(6)
C13 C14 C15 C16 0.6(12)
C14 C15 C16 C17 1.8(13)
C15 C16 C17 C18 -1.5(14)
C16 C17 C18 C13 -1.3(12)
C16 C17 C18 C19 171.6(8)
C14 C13 C18 C17 3.6(9)
P1 C13 C18 C17 -173.6(6)
C14 C13 C18 C19 -168.9(6)
P1 C13 C18 C19 13.9(8)
C17 C18 C19 C20 -78.1(8)
C13 C18 C19 C20 94.3(7)
C17 C18 C19 C24 100.9(8)
C13 C18 C19 C24 -86.6(8)
C24 C19 C20 C21 1.4(10)
C18 C19 C20 C21 -179.5(6)
C19 C20 C21 C22 1.8(11)
C20 C21 C22 C23 -4.1(11)
C21 C22 C23 C24 3.5(11)
C20 C19 C24 C23 -2.1(9)
C18 C19 C24 C23 178.9(6)
C20 C19 C24 C25 171.2(6)
C18 C19 C24 C25 -7.8(9)
C22 C23 C24 C19 -0.3(10)
C22 C23 C24 C25 -174.3(7)
C19 C24 C25 N1 48.4(9)
C23 C24 C25 N1 -138.2(6)
C19 C24 C25 C26 -68.4(8)
C23 C24 C25 C26 105.0(7)
C24 C25 C26 O1 134.1(7)
N1 C25 C26 O1 9.8(8)
N1 C27 C28 C31 -19.6(11)
O1 C27 C28 C31 162.4(7)
N1 C27 C28 C29 -141.1(8)
O1 C27 C28 C29 40.9(9)
N1 C27 C28 C30 99.5(9)
O1 C27 C28 C30 -78.5(8)
C39 C32 C36 C37 -2.3(13)
Ir1 C32 C36 C37 99.5(8)
C39 C32 C36 Ir1 -101.8(8)
C32 C36 C37 C38 -67.9(14)
Ir1 C36 C37 C38 11.2(14)
C36 C37 C38 C41 0.8(18)
C36 C32 C39 C40 70.4(16)
Ir1 C32 C39 C40 -10.5(17)
C32 C39 C40 C35 0(2)
C41 C35 C40 C39 -72.5(15)
Ir1 C35 C40 C39 10.8(15)
C40 C35 C41 C38 3.5(14)
Ir1 C35 C41 C38 -103.0(9)
C40 C35 C41 Ir1 106.5(9)
C37 C38 C41 C35 66.9(15)
C37 C38 C41 Ir1 -12.9(15)
C58 B1 C42 C47 138.1(6)
C66 B1 C42 C47 -102.8(6)
C50 B1 C42 C47 19.4(8)
C58 B1 C42 C43 -47.9(7)
C66 B1 C42 C43 71.2(6)
C50 B1 C42 C43 -166.6(5)
C47 C42 C43 C44 -5.3(9)
B1 C42 C43 C44 -179.9(5)
C42 C43 C44 C45 3.2(9)
C42 C43 C44 C48 -177.2(6)
C43 C44 C45 C46 -1.0(9)
C48 C44 C45 C46 179.5(7)
C44 C45 C46 C47 1.0(10)
C44 C45 C46 C49 179.4(7)
C43 C42 C47 C46 5.2(9)
B1 C42 C47 C46 179.3(6)
C45 C46 C47 C42 -3.3(10)
C49 C46 C47 C42 178.2(7)
C43 C44 C48 F3 116.4(8)
C45 C44 C48 F3 -64.1(10)
C43 C44 C48 F1 -9.1(11)
C45 C44 C48 F1 170.4(7)
C43 C44 C48 F2 -128.1(7)
C45 C44 C48 F2 51.5(9)
C45 C46 C49 F4 11.1(16)
C47 C46 C49 F4 -170.5(13)
C45 C46 C49 F5 -115.0(11)
C47 C46 C49 F5 63.4(12)
C45 C46 C49 F6 129.4(10)
C47 C46 C49 F6 -52.2(12)
C42 B1 C50 C51 36.9(7)
C58 B1 C50 C51 -85.0(6)
C66 B1 C50 C51 156.1(5)
C42 B1 C50 C55 -146.6(5)
C58 B1 C50 C55 91.5(6)
C66 B1 C50 C55 -27.4(7)
C55 C50 C51 C52 2.6(8)
B1 C50 C51 C52 179.4(5)
C50 C51 C52 C53 -1.9(8)
C50 C51 C52 C56 177.4(6)
C51 C52 C53 C54 0.1(9)
C56 C52 C53 C54 -179.1(6)
C52 C53 C54 C55 0.6(10)
C52 C53 C54 C57 -176.2(6)
C53 C54 C55 C50 0.3(10)
C57 C54 C55 C50 177.0(6)
C51 C50 C55 C54 -1.8(9)
B1 C50 C55 C54 -178.6(6)
C53 C52 C56 F8 104.5(11)
C51 C52 C56 F8 -74.8(11)
C53 C52 C56 F7 -132.9(9)
C51 C52 C56 F7 47.8(12)
C53 C52 C56 F9 -11.1(13)
C51 C52 C56 F9 169.7(9)
C53 C54 C57 F11 -24.7(10)
C55 C54 C57 F11 158.6(7)
C53 C54 C57 F12 98.3(8)
C55 C54 C57 F12 -78.4(9)
C53 C54 C57 F10 -144.3(7)
C55 C54 C57 F10 39.0(10)
C42 B1 C58 C63 -18.2(8)
C66 B1 C58 C63 -134.6(5)
C50 B1 C58 C63 105.9(6)
C42 B1 C58 C59 161.5(5)
C66 B1 C58 C59 45.2(7)
C50 B1 C58 C59 -74.3(6)
C63 C58 C59 C60 3.6(9)
B1 C58 C59 C60 -176.2(6)
C58 C59 C60 C61 -0.8(9)
C58 C59 C60 C64 178.3(6)
C59 C60 C61 C62 -2.5(9)
C64 C60 C61 C62 178.4(7)
C60 C61 C62 C63 2.8(9)
C60 C61 C62 C65 -179.0(7)
C59 C58 C63 C62 -3.3(8)
B1 C58 C63 C62 176.4(5)
C61 C62 C63 C58 0.3(9)
C65 C62 C63 C58 -177.9(6)
C61 C60 C64 F14 -112.0(9)
C59 C60 C64 F14 69.0(10)
C61 C60 C64 F15 13.9(12)
C59 C60 C64 F15 -165.1(8)
C61 C60 C64 F13 139.1(9)
C59 C60 C64 F13 -40.0(12)
C61 C62 C65 F18 132.9(9)
C63 C62 C65 F18 -48.9(12)
C61 C62 C65 F17 -100.5(9)
C63 C62 C65 F17 77.7(9)
C61 C62 C65 F16 11.0(11)
C63 C62 C65 F16 -170.8(7)
C42 B1 C66 C67 -95.9(6)
C58 B1 C66 C67 23.8(7)
C50 B1 C66 C67 139.6(5)
C42 B1 C66 C71 80.0(6)
C58 B1 C66 C71 -160.2(5)
C50 B1 C66 C71 -44.4(7)
C71 C66 C67 C68 0.9(8)
B1 C66 C67 C68 177.1(5)
C66 C67 C68 C69 -0.4(9)
C66 C67 C68 C73 179.1(6)
C67 C68 C69 C70 -1.3(10)
C73 C68 C69 C70 179.2(7)
C68 C69 C70 C71 2.4(10)
C68 C69 C70 C72 -177.9(7)
C69 C70 C71 C66 -2.0(9)
C72 C70 C71 C66 178.4(6)
C67 C66 C71 C70 0.3(8)
B1 C66 C71 C70 -176.0(5)
C71 C70 C72 F24 -179.5(8)
C69 C70 C72 F24 0.9(12)
C71 C70 C72 F23 -58.0(11)
C69 C70 C72 F23 122.4(8)
C71 C70 C72 F22 58.3(10)
C69 C70 C72 F22 -121.3(9)
C69 C68 C73 F20 -111.2(12)
C67 C68 C73 F20 69.3(12)
C69 C68 C73 F19 126.8(11)
C67 C68 C73 F19 -52.7(12)
C69 C68 C73 F21 3.3(12)
C67 C68 C73 F21 -176.2(8)
C41 C35 Ir1 N1 168.4(10)
C40 C35 Ir1 N1 47.9(15)
C40 C35 Ir1 C41 -120.5(9)
C41 C35 Ir1 C32 107.8(5)
C40 C35 Ir1 C32 -12.7(8)
C41 C35 Ir1 C36 73.2(5)
C40 C35 Ir1 C36 -47.3(8)
C41 C35 Ir1 P1 -100.3(4)
C40 C35 Ir1 P1 139.2(7)
C35 C41 Ir1 N1 -174.3(5)
C38 C41 Ir1 N1 -54.9(11)
C38 C41 Ir1 C35 119.3(10)
C35 C41 Ir1 C32 -70.1(5)
C38 C41 Ir1 C32 49.2(8)
C35 C41 Ir1 C36 -104.8(5)
C38 C41 Ir1 C36 14.5(8)
C35 C41 Ir1 P1 80.5(4)
C38 C41 Ir1 P1 -160.1(8)
C36 C32 Ir1 N1 83.7(6)
C39 C32 Ir1 N1 -156.9(9)
C36 C32 Ir1 C35 -107.3(6)
C39 C32 Ir1 C35 12.1(9)
C36 C32 Ir1 C41 -71.1(6)
C39 C32 Ir1 C41 48.3(9)
C39 C32 Ir1 C36 119.4(12)
C36 C32 Ir1 P1 -175.9(5)
C39 C32 Ir1 P1 -56.5(12)
C32 C36 Ir1 N1 -97.0(6)
C37 C36 Ir1 N1 142.1(7)
C32 C36 Ir1 C35 70.5(6)
C37 C36 Ir1 C35 -50.4(7)
C32 C36 Ir1 C41 107.3(6)
C37 C36 Ir1 C41 -13.6(7)
C37 C36 Ir1 C32 -120.9(9)
C32 C36 Ir1 P1 161(2)
C37 C36 Ir1 P1 41(3)
O1 C27 N1 C25 2.2(8)
C28 C27 N1 C25 -175.8(7)
O1 C27 N1 Ir1 173.7(5)
C28 C27 N1 Ir1 -4.2(12)
C24 C25 N1 C27 -129.7(6)
C26 C25 N1 C27 -7.5(8)
C24 C25 N1 Ir1 57.1(7)
C26 C25 N1 Ir1 179.3(5)
C35 Ir1 N1 C27 -171.2(10)
C41 Ir1 N1 C27 -7.7(10)
C32 Ir1 N1 C27 -111.8(7)
C36 Ir1 N1 C27 -75.6(7)
P1 Ir1 N1 C27 98.0(6)
C35 Ir1 N1 C25 -0.3(13)
C41 Ir1 N1 C25 163.3(6)
C32 Ir1 N1 C25 59.1(5)
C36 Ir1 N1 C25 95.4(5)
P1 Ir1 N1 C25 -91.0(4)
N1 C27 O1 C26 4.8(10)
C28 C27 O1 C26 -176.9(7)
C25 C26 O1 C27 -9.0(9)
C8 C7 P1 C1 58.8(6)
C12 C7 P1 C1 -121.5(5)
C8 C7 P1 C13 -53.5(6)
C12 C7 P1 C13 126.3(5)
C8 C7 P1 Ir1 -179.3(5)
C12 C7 P1 Ir1 0.5(6)
C2 C1 P1 C7 -171.2(5)
C6 C1 P1 C7 16.0(6)
C2 C1 P1 C13 -61.8(6)
C6 C1 P1 C13 125.4(5)
C2 C1 P1 Ir1 64.4(6)
C6 C1 P1 Ir1 -108.4(5)
C14 C13 P1 C7 120.6(5)
C18 C13 P1 C7 -62.3(5)
C14 C13 P1 C1 11.3(6)
C18 C13 P1 C1 -171.6(5)
C14 C13 P1 Ir1 -113.1(5)
C18 C13 P1 Ir1 64.0(5)
N1 Ir1 P1 C7 108.0(2)
C35 Ir1 P1 C7 -59.4(3)
C41 Ir1 P1 C7 -97.1(3)
C32 Ir1 P1 C7 7.3(6)
C36 Ir1 P1 C7 -151(2)
N1 Ir1 P1 C1 -134.5(2)
C35 Ir1 P1 C1 58.2(3)
C41 Ir1 P1 C1 20.5(3)
C32 Ir1 P1 C1 124.9(6)
C36 Ir1 P1 C1 -33(2)
N1 Ir1 P1 C13 -12.1(2)
C35 Ir1 P1 C13 -179.5(3)
C41 Ir1 P1 C13 142.8(3)
C32 Ir1 P1 C13 -112.8(6)
C36 Ir1 P1 C13 89(2)
